data_7708077
loop_
_publ_author_name
'Echenique-Errandonea, Estitxu'
'P\'erez, Juana M.'
'Rojas, Sara'
'Cepeda, Javier'
'Seco, Jos\'e M.'
'Fern\'andez, Ignacio'
'Rodr\'iguez-Di\'eguez, Antonio'

_publ_section_title
;
 A novel yttrium-based metal--organic framework for the efficient
 solvent-free catalytic synthesis of cyanohydrin silyl ethers
;
_journal_issue 34
_journal_name_full 'Dalton Transactions'
_journal_page_first 11720
_journal_page_last 11724
_journal_paper_doi 10.1039/D1DT01953H
_journal_volume 50
_journal_year 2021
_chemical_formula_moiety 'C51 H54 N9 O24 Y5, [H2O]'
_chemical_formula_sum 'C51 H56 N9 O25 Y5'
_chemical_formula_weight 1639.59
_chemical_name_systematic
Poly{[hexa(mu3-3-amino-4-hydroxybenzoate-k2O,O':kO'':k2N,O''')tri(mu3-hydroxide-kO:kO':kO'')tri(dimethylformamide-kO)pentayttrium(III)]pentahydrate}
_space_group_crystal_system hexagonal
_space_group_IT_number 176
_space_group_name_Hall '-P 6c'
_space_group_name_H-M_alt 'P 63/m'
_atom_sites_solution_hydrogens mixed
_audit_creation_date 2021-07-22
_audit_creation_method
;
Olex2 1.5-alpha
(compiled 2021.07.19 svn.r715e62df for OlexSys, GUI svn.r6380)
;
_audit_update_record
;
2021-07-30 deposited with the CCDC.	2021-08-02 downloaded from the CCDC.
;
_cell_angle_alpha 90
_cell_angle_beta 90
_cell_angle_gamma 120
_cell_formula_units_Z 2
_cell_length_a 14.730(3)
_cell_length_b 14.730
_cell_length_c 17.616(5)
_cell_measurement_reflns_used 12689
_cell_measurement_temperature 100(2)
_cell_measurement_theta_max 23.358
_cell_measurement_theta_min 2.312
_cell_volume 3310.1(12)
_computing_cell_refinement 'Bruker SAINT'
_computing_data_collection 'Bruker APEX2'
_computing_data_reduction 'Bruker SAINT'
_computing_molecular_graphics 'Olex2 1.5-alpha (Dolomanov et al., 2009)'
_computing_publication_material 'Olex2 1.5-alpha (Dolomanov et al., 2009)'
_computing_structure_refinement 'SHELXL 2018/3 (Sheldrick, 2015)'
_computing_structure_solution 'SHELXT (Sheldrick 2015)'
_diffrn_ambient_temperature 100(2)
_diffrn_measured_fraction_theta_full 0.989
_diffrn_measured_fraction_theta_max 0.989
_diffrn_measurement_device_type 'Bruker Venture'
_diffrn_measurement_method \w
_diffrn_radiation_type MoK\a
_diffrn_radiation_wavelength 0.71073
_diffrn_reflns_av_R_equivalents 0.0933
_diffrn_reflns_av_unetI/netI 0.0922
_diffrn_reflns_Laue_measured_fraction_full 0.989
_diffrn_reflns_Laue_measured_fraction_max 0.989
_diffrn_reflns_limit_h_max 16
_diffrn_reflns_limit_h_min -16
_diffrn_reflns_limit_k_max 16
_diffrn_reflns_limit_k_min -16
_diffrn_reflns_limit_l_max 19
_diffrn_reflns_limit_l_min -19
_diffrn_reflns_number 12673
_diffrn_reflns_point_group_measured_fraction_full 0.989
_diffrn_reflns_point_group_measured_fraction_max 0.989
_diffrn_reflns_theta_full 23.358
_diffrn_reflns_theta_max 23.358
_diffrn_reflns_theta_min 2.766
_exptl_absorpt_coefficient_mu 4.417
_exptl_absorpt_correction_T_max 0.533
_exptl_absorpt_correction_T_min 0.236
_exptl_absorpt_correction_type analytical
_exptl_absorpt_process_details
;
SADABS, Program for Empirical Adsorption Correction, 
Institute for Inorganic Chemistry, University of Gottingen: Germany, 
1996Version 1.171.35.15 (release 03-08-2011 CrysAlis171 .NET)
;
_exptl_crystal_colour colourless
_exptl_crystal_colour_primary colourless
_exptl_crystal_density_diffrn 1.645
_exptl_crystal_density_method none
_exptl_crystal_description needle
_exptl_crystal_F_000 1640
_exptl_crystal_size_max 0.66
_exptl_crystal_size_mid 0.164
_exptl_crystal_size_min 0.09
_refine_diff_density_max 1.358
_refine_diff_density_min -0.960
_refine_diff_density_rms 0.113
_refine_ls_extinction_method none
_refine_ls_goodness_of_fit_ref 1.053
_refine_ls_hydrogen_treatment constr
_refine_ls_matrix_type full
_refine_ls_number_parameters 145
_refine_ls_number_reflns 1667
_refine_ls_number_restraints 130
_refine_ls_restrained_S_all 1.022
_refine_ls_R_factor_all 0.0754
_refine_ls_R_factor_gt 0.0399
_refine_ls_shift/su_max 0.000
_refine_ls_shift/su_mean 0.000
_refine_ls_structure_factor_coef Fsqd
_refine_ls_weighting_details 'w=1/[\s^2^(Fo^2^)+(0.0542P)^2^+12.5788P] where P=(Fo^2^+2Fc^2^)/3'
_refine_ls_weighting_scheme calc
_refine_ls_wR_factor_gt 0.1005
_refine_ls_wR_factor_ref 0.1151
_reflns_Friedel_coverage 0.000
_reflns_number_gt 1260
_reflns_number_total 1667
_reflns_threshold_expression 'I > 2\s(I)'
_cod_data_source_file d1dt01953h2.cif
_cod_data_source_block compound1
_cod_depositor_comments 'Adding full bibliography for 7708077.cif.'
_cod_original_cell_volume 3310.1(17)
_cod_database_code 7708077
_shelx_shelxl_version_number 2018/3
_shelx_space_group_comment
;
The symmetry employed for this shelxl refinement is uniquely defined
by the following loop, which should always be used as a source of
symmetry information in preference to the above space-group names.
They are only intended as comments.
;
_shelx_estimated_absorpt_t_max 0.692
_shelx_estimated_absorpt_t_min 0.159
_olex2_refinement_description
;
1. Fixed Uiso
 At 1.2 times of:
  All C(H) groups, All N(H,H) groups
 At 1.5 times of:
  All C(H,H,H) groups, All O(H) groups
2. Rigid body (RIGU) restrains
 All non-hydrogen atoms
 with sigma for 1-2 distances of 0.001 and sigma for 1-3 distances of 0.001
3. Others
 Fixed Sof: H2DA(0.5) H2DB(0.5) H2DC(0.5) H3DA(0.5) H3DB(0.5) H3DC(0.5)
4.a Everything fixed:
 H2DA, H2DB, H2DC, H3DA, H3DB, H3DC
4.b Ternary CH refined with riding coordinates:
 O1H(H1H)
4.c Secondary CH2 refined with riding coordinates:
 N1(H1A,H1B)
4.d Aromatic/amide H refined with riding coordinates:
 C3(H3), C6(H6), C7(H7), C1D(H1D)
;
_platon_squeeze_void_probe_radius 1.20
_olex2_submission_special_instructions 'No special instructions were received'

loop_
_space_group_symop_operation_xyz
'x, y, z'
'-y, x-y, z'
'-x+y, -x, z'
'-x, -y, z+1/2'
'y, -x+y, z+1/2'
'x-y, x, z+1/2'
'-x, -y, -z'
'y, -x+y, -z'
'x-y, x, -z'
'x, y, -z-1/2'
'-y, x-y, -z-1/2'
'-x+y, -x, -z-1/2'

loop_
_atom_site_label
_atom_site_type_symbol
_atom_site_fract_x
_atom_site_fract_y
_atom_site_fract_z
_atom_site_U_iso_or_equiv
_atom_site_adp_type
_atom_site_occupancy
_atom_site_site_symmetry_order
_atom_site_calc_flag
_atom_site_refinement_flags_posn
_atom_site_refinement_flags_adp
_atom_site_refinement_flags_occupancy
_atom_site_disorder_assembly
_atom_site_disorder_group
Y1 Y 0.666667 0.333333 0.15153(5) 0.0144(3) Uani 1 3 d S T P . .
Y2 Y 0.39632(6) 0.14843(6) 0.250000 0.0147(3) Uani 1 2 d S T P . .
C1 C 0.3285(5) 0.3319(5) 0.6335(3) 0.0218(11) Uani 1 1 d . . . . .
C2 C 0.3642(5) 0.3106(5) 0.5598(4) 0.0237(12) Uani 1 1 d . . . . .
C3 C 0.4681(5) 0.3746(5) 0.5362(3) 0.0224(12) Uani 1 1 d . . . . .
H3 H 0.515976 0.429439 0.568399 0.027 Uiso 1 1 calc R U . . .
C4 C 0.5019(4) 0.3594(4) 0.4674(3) 0.0195(11) Uani 1 1 d . . . . .
C5 C 0.4330(4) 0.2809(5) 0.4169(3) 0.0212(12) Uani 1 1 d . . . . .
C6 C 0.3280(5) 0.2190(5) 0.4404(4) 0.0292(14) Uani 1 1 d . . . . .
H6 H 0.278593 0.166636 0.407361 0.035 Uiso 1 1 calc R U . . .
C7 C 0.2956(5) 0.2333(5) 0.5107(4) 0.0313(14) Uani 1 1 d . . . . .
H7 H 0.224756 0.189070 0.525735 0.038 Uiso 1 1 calc R U . . .
N1 N 0.6082(4) 0.4219(4) 0.4414(3) 0.0254(11) Uani 1 1 d . . . . .
H1A H 0.651568 0.441735 0.482427 0.030 Uiso 1 1 calc R U . . .
H1B H 0.615515 0.481210 0.419574 0.030 Uiso 1 1 calc R U . . .
O1 O 0.2422(3) 0.2664(3) 0.6628(2) 0.0293(10) Uani 1 1 d . . . . .
O2 O 0.3850(3) 0.4212(3) 0.6647(2) 0.0284(10) Uani 1 1 d . . . . .
O3 O 0.4712(3) 0.2666(3) 0.3517(2) 0.0225(9) Uani 1 1 d . . . . .
C1D C 0.2348(13) 0.2613(13) 0.250000 0.124(8) Uani 1 2 d S T P . .
H1D H 0.160513 0.219303 0.250000 0.149 Uiso 1 2 calc R U P . .
C2D C 0.3959(15) 0.4357(16) 0.250000 0.159(11) Uani 1 2 d S T P . .
H2DA H 0.423360 0.451470 0.301370 0.238 Uiso 0.5 1 d . U P A -1
H2DB H 0.416580 0.502690 0.225140 0.238 Uiso 0.5 1 d . U P B -1
H2DC H 0.429720 0.403460 0.223490 0.238 Uiso 0.5 1 d . U P C -1
C3D C 0.217(2) 0.4213(18) 0.250000 0.26(2) Uani 1 2 d S T P . .
H3DA H 0.191800 0.434300 0.198670 0.390 Uiso 0.5 1 d . U P D -1
H3DB H 0.238170 0.486110 0.277530 0.390 Uiso 0.5 1 d . U P E -1
H3DC H 0.138190 0.374400 0.273810 0.390 Uiso 0.5 1 d . U P F -1
N1D N 0.2794(10) 0.3696(10) 0.250000 0.097(5) Uani 1 2 d S T P . .
O1D O 0.2860(6) 0.2180(6) 0.250000 0.0455(17) Uani 1 2 d S T P . .
O1H O 0.5776(4) 0.2134(4) 0.250000 0.0157(12) Uani 1 2 d S T P . .
H1H H 0.593781 0.155033 0.249999 0.024 Uiso 1 2 calc R U P . .

loop_
_atom_site_aniso_label
_atom_site_aniso_U_11
_atom_site_aniso_U_22
_atom_site_aniso_U_33
_atom_site_aniso_U_23
_atom_site_aniso_U_13
_atom_site_aniso_U_12
Y1 0.0188(4) 0.0188(4) 0.0055(5) 0.000 0.000 0.00938(18)
Y2 0.0198(5) 0.0173(5) 0.0063(4) 0.000 0.000 0.0087(4)
C1 0.030(2) 0.026(2) 0.014(2) 0.0014(16) 0.0031(17) 0.0176(17)
C2 0.029(2) 0.027(3) 0.017(2) -0.0001(17) 0.0048(16) 0.0146(19)
C3 0.029(2) 0.025(3) 0.013(2) -0.0019(19) 0.0027(18) 0.0131(19)
C4 0.0239(19) 0.024(3) 0.0127(19) -0.0004(16) 0.0016(15) 0.0132(17)
C5 0.026(2) 0.026(3) 0.013(2) -0.0025(17) 0.0017(15) 0.0143(18)
C6 0.025(2) 0.035(3) 0.022(2) -0.008(2) 0.0021(19) 0.011(2)
C7 0.028(3) 0.036(3) 0.025(2) -0.007(2) 0.0055(19) 0.012(2)
N1 0.025(2) 0.027(3) 0.022(3) -0.003(2) 0.0046(19) 0.0110(18)
O1 0.035(2) 0.032(2) 0.020(2) -0.0010(18) 0.0097(17) 0.0155(16)
O2 0.032(2) 0.0311(19) 0.023(2) -0.0060(16) 0.0061(18) 0.0159(16)
O3 0.026(2) 0.026(2) 0.0148(17) -0.0028(16) 0.0038(14) 0.0131(19)
C1D 0.064(6) 0.080(5) 0.26(3) 0.000 0.000 0.056(5)
C2D 0.083(6) 0.098(9) 0.29(3) 0.000 0.000 0.041(6)
C3D 0.129(12) 0.113(12) 0.59(7) 0.000 0.000 0.099(12)
N1D 0.081(6) 0.077(5) 0.156(14) 0.000 0.000 0.056(5)
O1D 0.048(4) 0.070(5) 0.038(4) 0.000 0.000 0.044(4)
O1H 0.023(3) 0.018(3) 0.004(3) 0.000 0.000 0.009(2)

loop_
_atom_type_symbol
_atom_type_description
_atom_type_scat_dispersion_real
_atom_type_scat_dispersion_imag
_atom_type_scat_source
C C 0.0033 0.0016 'International Tables Vol C Tables 4.2.6.8 and 6.1.1.4'
H H 0.0000 0.0000 'International Tables Vol C Tables 4.2.6.8 and 6.1.1.4'
N N 0.0061 0.0033 'International Tables Vol C Tables 4.2.6.8 and 6.1.1.4'
O O 0.0106 0.0060 'International Tables Vol C Tables 4.2.6.8 and 6.1.1.4'
Y Y -2.7962 3.5667 'International Tables Vol C Tables 4.2.6.8 and 6.1.1.4'

loop_
_geom_angle_atom_site_label_1
_geom_angle_atom_site_label_2
_geom_angle_atom_site_label_3
_geom_angle
_geom_angle_site_symmetry_1
_geom_angle_site_symmetry_3
_geom_angle_publ_flag
Y1 Y1 Y2 63.802(15) 10_556 . ?
Y1 Y1 Y2 63.801(15) 10_556 2_655 ?
Y2 Y1 Y2 101.98(2) 2_655 . ?
N1 Y1 Y1 130.92(12) 11_656 10_556 ?
N1 Y1 Y1 130.92(12) 10_556 10_556 ?
N1 Y1 Y1 130.92(12) 12_666 10_556 ?
N1 Y1 Y2 158.62(12) 12_666 . ?
N1 Y1 Y2 77.26(12) 12_666 2_655 ?
N1 Y1 Y2 99.03(11) 11_656 2_655 ?
N1 Y1 Y2 158.62(12) 10_556 2_655 ?
N1 Y1 Y2 77.26(12) 11_656 . ?
N1 Y1 Y2 99.03(11) 10_556 . ?
N1 Y1 N1 81.74(18) 12_666 10_556 ?
N1 Y1 N1 81.74(18) 11_656 10_556 ?
N1 Y1 N1 81.74(18) 12_666 11_656 ?
N1 Y1 O3 137.65(15) 10_556 11_656 ?
N1 Y1 O3 64.32(14) 12_666 12_666 ?
N1 Y1 O3 64.32(14) 10_556 10_556 ?
N1 Y1 O3 64.32(14) 11_656 11_656 ?
N1 Y1 O3 69.50(14) 10_556 12_666 ?
N1 Y1 O3 137.65(15) 11_656 12_666 ?
N1 Y1 O3 69.50(14) 12_666 11_656 ?
N1 Y1 O3 137.65(15) 12_666 10_556 ?
N1 Y1 O3 69.50(14) 11_656 10_556 ?
O3 Y1 Y1 91.30(9) 12_666 10_556 ?
O3 Y1 Y1 91.30(9) 10_556 10_556 ?
O3 Y1 Y1 91.29(9) 11_656 10_556 ?
O3 Y1 Y2 34.97(9) 11_656 2_655 ?
O3 Y1 Y2 136.10(9) 12_666 . ?
O3 Y1 Y2 34.97(9) 10_556 . ?
O3 Y1 Y2 136.10(9) 10_556 2_655 ?
O3 Y1 Y2 97.40(9) 12_666 2_655 ?
O3 Y1 Y2 97.40(9) 11_656 . ?
O3 Y1 O3 119.950(11) 11_656 10_556 ?
O3 Y1 O3 119.951(15) 11_656 12_666 ?
O3 Y1 O3 119.947(9) 12_666 10_556 ?
O1H Y1 Y1 42.50(9) . 10_556 ?
O1H Y1 Y1 42.50(9) 2_655 10_556 ?
O1H Y1 Y1 42.50(9) 3_665 10_556 ?
O1H Y1 Y2 33.12(12) 2_655 2_655 ?
O1H Y1 Y2 102.21(10) 3_665 2_655 ?
O1H Y1 Y2 69.48(13) 3_665 . ?
O1H Y1 Y2 33.12(12) . . ?
O1H Y1 Y2 102.21(11) 2_655 . ?
O1H Y1 Y2 69.48(13) . 2_655 ?
O1H Y1 N1 131.82(17) . 10_556 ?
O1H Y1 N1 88.77(15) 2_655 12_666 ?
O1H Y1 N1 143.46(17) . 12_666 ?
O1H Y1 N1 131.82(17) 3_665 12_666 ?
O1H Y1 N1 143.46(17) 3_665 11_656 ?
O1H Y1 N1 88.77(15) . 11_656 ?
O1H Y1 N1 131.82(17) 2_655 11_656 ?
O1H Y1 N1 143.46(17) 2_655 10_556 ?
O1H Y1 N1 88.77(15) 3_665 10_556 ?
O1H Y1 O3 133.57(13) 3_665 11_656 ?
O1H Y1 O3 133.57(13) 2_655 10_556 ?
O1H Y1 O3 68.09(15) 3_665 12_666 ?
O1H Y1 O3 74.57(16) . 11_656 ?
O1H Y1 O3 74.57(16) 3_665 10_556 ?
O1H Y1 O3 68.09(15) . 10_556 ?
O1H Y1 O3 133.57(13) . 12_666 ?
O1H Y1 O3 68.09(15) 2_655 11_656 ?
O1H Y1 O3 74.57(16) 2_655 12_666 ?
O1H Y1 O1H 71.61(14) . 3_665 ?
O1H Y1 O1H 71.62(15) 2_655 . ?
O1H Y1 O1H 71.62(15) 2_655 3_665 ?
Y1 Y2 Y1 52.40(3) . 10_556 ?
C1 Y2 Y1 134.45(13) 8_556 . ?
C1 Y2 Y1 92.57(12) 8_556 10_556 ?
C1 Y2 Y1 134.45(13) 5_554 10_556 ?
C1 Y2 Y1 92.57(12) 5_554 . ?
C1 Y2 C1 95.8(2) 5_554 8_556 ?
O1 Y2 Y1 161.37(10) 8_556 . ?
O1 Y2 Y1 161.37(10) 5_554 10_556 ?
O1 Y2 Y1 112.82(10) 8_556 10_556 ?
O1 Y2 Y1 112.83(10) 5_554 . ?
O1 Y2 C1 27.10(16) 8_556 8_556 ?
O1 Y2 C1 27.10(16) 5_554 5_554 ?
O1 Y2 C1 92.91(16) 5_554 8_556 ?
O1 Y2 C1 92.91(16) 8_556 5_554 ?
O1 Y2 O1 78.7(2) 5_554 8_556 ?
O2 Y2 Y1 75.52(11) 8_556 10_556 ?
O2 Y2 Y1 107.69(10) 8_556 . ?
O2 Y2 Y1 107.69(10) 5_554 10_556 ?
O2 Y2 Y1 75.52(11) 5_554 . ?
O2 Y2 C1 27.45(16) 5_554 5_554 ?
O2 Y2 C1 27.45(16) 8_556 8_556 ?
O2 Y2 C1 92.52(17) 8_556 5_554 ?
O2 Y2 C1 92.52(17) 5_554 8_556 ?
O2 Y2 O1 102.22(15) 5_554 8_556 ?
O2 Y2 O1 54.28(14) 5_554 5_554 ?
O2 Y2 O1 54.28(14) 8_556 8_556 ?
O2 Y2 O1 102.22(15) 8_556 5_554 ?
O2 Y2 O2 77.7(2) 5_554 8_556 ?
O3 Y2 Y1 83.45(10) . . ?
O3 Y2 Y1 38.15(9) 10_556 . ?
O3 Y2 Y1 38.14(9) . 10_556 ?
O3 Y2 Y1 83.45(10) 10_556 10_556 ?
O3 Y2 C1 81.90(16) 10_556 5_554 ?
O3 Y2 C1 171.64(16) 10_556 8_556 ?
O3 Y2 C1 171.64(16) . 5_554 ?
O3 Y2 C1 81.90(16) . 8_556 ?
O3 Y2 O1 88.69(15) 10_556 5_554 ?
O3 Y2 O1 88.69(15) . 8_556 ?
O3 Y2 O1 160.48(14) . 5_554 ?
O3 Y2 O1 160.48(14) 10_556 8_556 ?
O3 Y2 O2 81.76(14) 10_556 5_554 ?
O3 Y2 O2 144.30(14) . 5_554 ?
O3 Y2 O2 81.75(14) . 8_556 ?
O3 Y2 O2 144.30(14) 10_556 8_556 ?
O3 Y2 O3 99.2(2) 10_556 . ?
O1D Y2 Y1 112.69(17) . . ?
O1D Y2 Y1 112.69(17) . 10_556 ?
O1D Y2 C1 107.24(17) . 8_556 ?
O1D Y2 C1 107.24(17) . 5_554 ?
O1D Y2 O1 82.54(18) . 8_556 ?
O1D Y2 O1 82.54(18) . 5_554 ?
O1D Y2 O2 133.60(14) . 5_554 ?
O1D Y2 O2 133.60(14) . 8_556 ?
O1D Y2 O3 81.10(16) . 10_556 ?
O1D Y2 O3 81.10(16) . . ?
O1D Y2 O1H 136.8(2) . . ?
O1H Y2 Y1 33.28(8) . 10_556 ?
O1H Y2 Y1 33.28(8) . . ?
O1H Y2 C1 101.30(15) . 8_556 ?
O1H Y2 C1 101.30(15) . 5_554 ?
O1H Y2 O1 128.10(13) . 5_554 ?
O1H Y2 O1 128.10(13) . 8_556 ?
O1H Y2 O2 75.25(14) . 8_556 ?
O1H Y2 O2 75.25(14) . 5_554 ?
O1H Y2 O3 71.42(12) . . ?
O1H Y2 O3 71.42(12) . 10_556 ?
C2 C1 Y2 167.2(4) . 9_556 ?
O1 C1 Y2 61.1(3) . 9_556 ?
O1 C1 C2 121.5(5) . . ?
O1 C1 O2 120.1(5) . . ?
O2 C1 Y2 59.9(3) . 9_556 ?
O2 C1 C2 118.4(5) . . ?
C3 C2 C1 119.9(5) . . ?
C7 C2 C1 121.9(6) . . ?
C7 C2 C3 118.1(6) . . ?
C2 C3 H3 119.4 . . ?
C4 C3 C2 121.1(6) . . ?
C4 C3 H3 119.4 . . ?
C3 C4 C5 121.4(5) . . ?
C3 C4 N1 123.0(5) . . ?
C5 C4 N1 115.6(5) . . ?
C4 C5 C6 116.9(5) . . ?
O3 C5 C4 118.9(5) . . ?
O3 C5 C6 124.2(5) . . ?
C5 C6 H6 119.4 . . ?
C7 C6 C5 121.1(6) . . ?
C7 C6 H6 119.4 . . ?
C2 C7 H7 119.3 . . ?
C6 C7 C2 121.4(6) . . ?
C6 C7 H7 119.3 . . ?
Y1 N1 H1A 108.5 10_556 . ?
Y1 N1 H1B 108.5 10_556 . ?
C4 N1 Y1 115.0(4) . 10_556 ?
C4 N1 H1A 108.5 . . ?
C4 N1 H1B 108.5 . . ?
H1A N1 H1B 107.5 . . ?
C1 O1 Y2 91.8(3) . 9_556 ?
C1 O2 Y2 92.7(3) . 9_556 ?
Y2 O3 Y1 106.88(14) . 10_556 ?
C5 O3 Y1 116.3(3) . 10_556 ?
C5 O3 Y2 133.6(4) . . ?
N1D C1D H1D 118.5 . . ?
O1D C1D H1D 118.5 . . ?
O1D C1D N1D 123.0(15) . . ?
H2DA C2D H2DB 107.1 . . ?
H2DA C2D H2DC 108.3 . . ?
H2DB C2D H2DC 107.7 . . ?
N1D C2D H2DA 111.2 . . ?
N1D C2D H2DB 109.5 . . ?
N1D C2D H2DC 112.8 . . ?
H3DA C3D H3DB 102.8 . . ?
H3DA C3D H3DC 94.8 . . ?
H3DB C3D H3DC 98.3 . . ?
N1D C3D H3DA 118.6 . . ?
N1D C3D H3DB 122.6 . . ?
N1D C3D H3DC 114.7 . . ?
C1D N1D C2D 118.7(13) . . ?
C1D N1D C3D 122.8(15) . . ?
C3D N1D C2D 118.6(15) . . ?
C1D O1D Y2 175.3(10) . . ?
Y1 O1H Y1 95.00(18) . 10_556 ?
Y1 O1H H1H 111.2 10_556 . ?
Y1 O1H H1H 111.2 . . ?
Y2 O1H Y1 113.60(16) . . ?
Y2 O1H Y1 113.60(16) . 10_556 ?
Y2 O1H H1H 111.2 . . ?

loop_
_geom_bond_atom_site_label_1
_geom_bond_atom_site_label_2
_geom_bond_distance
_geom_bond_site_symmetry_2
_geom_bond_publ_flag
Y1 Y1 3.469(2) 10_556 ?
Y1 Y2 3.9293(10) . ?
Y1 Y2 3.9293(10) 2_655 ?
Y1 N1 2.500(5) 12_666 ?
Y1 N1 2.500(5) 11_656 ?
Y1 N1 2.500(5) 10_556 ?
Y1 O3 2.536(4) 12_666 ?
Y1 O3 2.536(4) 10_556 ?
Y1 O3 2.536(4) 11_656 ?
Y1 O1H 2.353(4) 2_655 ?
Y1 O1H 2.353(4) 3_665 ?
Y1 O1H 2.353(4) . ?
Y2 C1 2.766(6) 8_556 ?
Y2 C1 2.766(6) 5_554 ?
Y2 O1 2.423(4) 5_554 ?
Y2 O1 2.423(4) 8_556 ?
Y2 O2 2.394(4) 8_556 ?
Y2 O2 2.394(4) 5_554 ?
Y2 O3 2.354(4) . ?
Y2 O3 2.354(4) 10_556 ?
Y2 O1D 2.315(6) . ?
Y2 O1H 2.343(5) . ?
C1 C2 1.491(9) . ?
C1 O1 1.260(7) . ?
C1 O2 1.276(7) . ?
C2 C3 1.401(8) . ?
C2 C7 1.384(9) . ?
C3 H3 0.9500 . ?
C3 C4 1.371(8) . ?
C4 C5 1.409(8) . ?
C4 N1 1.438(7) . ?
C5 C6 1.410(8) . ?
C5 O3 1.340(7) . ?
C6 H6 0.9500 . ?
C6 C7 1.380(9) . ?
C7 H7 0.9500 . ?
N1 H1A 0.9100 . ?
N1 H1B 0.9100 . ?
C1D H1D 0.9500 . ?
C1D N1D 1.389(19) . ?
C1D O1D 1.206(14) . ?
C2D H2DA 0.9707 . ?
C2D H2DB 0.9784 . ?
C2D H2DC 0.9634 . ?
C2D N1D 1.49(2) . ?
C3D H3DA 1.0323 . ?
C3D H3DB 0.9728 . ?
C3D H3DC 1.0973 . ?
C3D N1D 1.46(2) . ?
O1H H1H 1.0000 . ?

loop_
_geom_hbond_atom_site_label_D
_geom_hbond_atom_site_label_H
_geom_hbond_atom_site_label_A
_geom_hbond_distance_DH
_geom_hbond_distance_HA
_geom_hbond_distance_DA
_geom_hbond_angle_DHA
_geom_hbond_site_symmetry_A
_geom_hbond_publ_flag
N1 H1A N1 0.91 2.92 3.272(8) 104.7 3_665 yes
N1 H1B O2 0.91 2.07 2.936(7) 158.5 7_666 yes
